data_9006575
loop_
_publ_author_name
'Menegazzo, G.'
'Carbonin, S.'

_publ_section_title
;
 Oxidation mechanisms in Al-Mg-Fe spinels.
 A second stage: alpha-Fe2O3 exsolution
 Sample: TS11B7, temperature lowered from T = 1150 C to 280 C in 117 hours
;
_journal_name_full 'Physics and Chemistry of Minerals'
_journal_page_first 541
_journal_page_last 547
_journal_paper_doi 10.1007/s002690050146
_journal_volume 25
_journal_year 1998
_chemical_formula_sum 'Al1.839 Cr0.078 Fe0.216 Mg0.776 Ni0.014 O4 Si0.002 Zn0.007'
_chemical_name_mineral Spinel
_space_group_IT_number 227
_symmetry_space_group_name_Hall '-F 4vw 2vw 3'
_symmetry_space_group_name_H-M 'F d -3 m :2'
_cell_angle_alpha 90
_cell_angle_beta 90
_cell_angle_gamma 90
_cell_length_a 8.1110
_cell_length_b 8.1110
_cell_length_c 8.1110
_cell_formula_units_Z 8
_cell_volume 533.609
_database_code_amcsd 0008157
_diffrn_ambient_temperature 1423.15
_exptl_crystal_density_diffrn 3.733
_cod_original_sg_symbol_H-M 'F d 3 m'
_cod_original_formula_sum 'Al1.839 Fe.216 Mg.776 Si.002 Zn.007 Cr.078 Ni.014 O4'
_cod_database_code 9006575

loop_
_space_group_symop_operation_xyz
x,y,z
x,1/2+y,1/2+z
1/2+x,y,1/2+z
1/2+x,1/2+y,z
3/4+z,1/2-x,1/4+y
3/4+z,-x,3/4+y
1/4+z,1/2-x,3/4+y
1/4+z,-x,1/4+y
3/4-y,1/2+z,1/4-x
3/4-y,+z,3/4-x
1/4-y,1/2+z,3/4-x
1/4-y,+z,1/4-x
3/4+x,1/2-y,1/4+z
3/4+x,-y,3/4+z
1/4+x,1/2-y,3/4+z
1/4+x,-y,1/4+z
3/4-z,1/2+x,1/4-y
3/4-z,+x,3/4-y
1/4-z,1/2+x,3/4-y
1/4-z,+x,1/4-y
3/4+y,1/2-z,1/4+x
3/4+y,-z,3/4+x
1/4+y,1/2-z,3/4+x
1/4+y,-z,1/4+x
3/4-x,1/2+y,1/4-z
3/4-x,+y,3/4-z
1/4-x,1/2+y,3/4-z
1/4-x,+y,1/4-z
1/2+x,3/4-z,1/4-y
1/2+x,1/4-z,3/4-y
+x,3/4-z,3/4-y
+x,1/4-z,1/4-y
1/2-z,3/4+y,1/4+x
1/2-z,1/4+y,3/4+x
-z,3/4+y,3/4+x
-z,1/4+y,1/4+x
1/2+y,3/4-x,1/4-z
1/2+y,1/4-x,3/4-z
+y,3/4-x,3/4-z
+y,1/4-x,1/4-z
1/2-x,3/4+z,1/4+y
1/2-x,1/4+z,3/4+y
-x,3/4+z,3/4+y
-x,1/4+z,1/4+y
1/2+z,3/4-y,1/4-x
1/2+z,1/4-y,3/4-x
+z,3/4-y,3/4-x
+z,1/4-y,1/4-x
1/2-y,3/4+x,1/4+z
1/2-y,1/4+x,3/4+z
-y,3/4+x,3/4+z
-y,1/4+x,1/4+z
x,1/2+z,1/2+y
x,+z,+y
1/2+x,1/2+z,+y
1/2+x,+z,1/2+y
-z,1/2-y,1/2-x
-z,-y,-x
1/2-z,1/2-y,-x
1/2-z,-y,1/2-x
y,1/2+x,1/2+z
y,+x,+z
1/2+y,1/2+x,+z
1/2+y,+x,1/2+z
-x,1/2-z,1/2-y
-x,-z,-y
1/2-x,1/2-z,-y
1/2-x,-z,1/2-y
z,1/2+y,1/2+x
z,+y,+x
1/2+z,1/2+y,+x
1/2+z,+y,1/2+x
-y,1/2-x,1/2-z
-y,-x,-z
1/2-y,1/2-x,-z
1/2-y,-x,1/2-z
3/4+z,1/4+x,1/2-y
3/4+z,3/4+x,-y
1/4+z,1/4+x,-y
1/4+z,3/4+x,1/2-y
3/4-y,1/4-z,1/2+x
3/4-y,3/4-z,+x
1/4-y,1/4-z,+x
1/4-y,3/4-z,1/2+x
3/4+x,1/4+y,1/2-z
3/4+x,3/4+y,-z
1/4+x,1/4+y,-z
1/4+x,3/4+y,1/2-z
3/4-z,1/4-x,1/2+y
3/4-z,3/4-x,+y
1/4-z,1/4-x,+y
1/4-z,3/4-x,1/2+y
3/4+y,1/4+z,1/2-x
3/4+y,3/4+z,-x
1/4+y,1/4+z,-x
1/4+y,3/4+z,1/2-x
3/4-x,1/4-y,1/2+z
3/4-x,3/4-y,+z
1/4-x,1/4-y,+z
1/4-x,3/4-y,1/2+z
-z,3/4+x,3/4+y
-z,1/4+x,1/4+y
1/2-z,3/4+x,1/4+y
1/2-z,1/4+x,3/4+y
y,3/4-z,3/4-x
y,1/4-z,1/4-x
1/2+y,3/4-z,1/4-x
1/2+y,1/4-z,3/4-x
-x,3/4+y,3/4+z
-x,1/4+y,1/4+z
1/2-x,3/4+y,1/4+z
1/2-x,1/4+y,3/4+z
z,3/4-x,3/4-y
z,1/4-x,1/4-y
1/2+z,3/4-x,1/4-y
1/2+z,1/4-x,3/4-y
-y,3/4+z,3/4+x
-y,1/4+z,1/4+x
1/2-y,3/4+z,1/4+x
1/2-y,1/4+z,3/4+x
x,3/4-y,3/4-z
x,1/4-y,1/4-z
1/2+x,3/4-y,1/4-z
1/2+x,1/4-y,3/4-z
1/4-x,1/2+z,3/4-y
1/4-x,+z,1/4-y
3/4-x,1/2+z,1/4-y
3/4-x,+z,3/4-y
1/4+z,1/2-y,3/4+x
1/4+z,-y,1/4+x
3/4+z,1/2-y,1/4+x
3/4+z,-y,3/4+x
1/4-y,1/2+x,3/4-z
1/4-y,+x,1/4-z
3/4-y,1/2+x,1/4-z
3/4-y,+x,3/4-z
1/4+x,1/2-z,3/4+y
1/4+x,-z,1/4+y
3/4+x,1/2-z,1/4+y
3/4+x,-z,3/4+y
1/4-z,1/2+y,3/4-x
1/4-z,+y,1/4-x
3/4-z,1/2+y,1/4-x
3/4-z,+y,3/4-x
1/4+y,1/2-x,3/4+z
1/4+y,-x,1/4+z
3/4+y,1/2-x,1/4+z
3/4+y,-x,3/4+z
3/4-x,3/4-z,y
3/4-x,1/4-z,1/2+y
1/4-x,3/4-z,1/2+y
1/4-x,1/4-z,y
3/4+z,3/4+y,-x
3/4+z,1/4+y,1/2-x
1/4+z,3/4+y,1/2-x
1/4+z,1/4+y,-x
3/4-y,3/4-x,z
3/4-y,1/4-x,1/2+z
1/4-y,3/4-x,1/2+z
1/4-y,1/4-x,z
3/4+x,3/4+z,-y
3/4+x,1/4+z,1/2-y
1/4+x,3/4+z,1/2-y
1/4+x,1/4+z,-y
3/4-z,3/4-y,x
3/4-z,1/4-y,1/2+x
1/4-z,3/4-y,1/2+x
1/4-z,1/4-y,x
3/4+y,3/4+x,-z
3/4+y,1/4+x,1/2-z
1/4+y,3/4+x,1/2-z
1/4+y,1/4+x,-z
-z,-x,-y
-z,1/2-x,1/2-y
1/2-z,-x,1/2-y
1/2-z,1/2-x,-y
y,z,x
y,1/2+z,1/2+x
1/2+y,z,1/2+x
1/2+y,1/2+z,x
-x,-y,-z
-x,1/2-y,1/2-z
1/2-x,-y,1/2-z
1/2-x,1/2-y,-z
z,x,y
z,1/2+x,1/2+y
1/2+z,x,1/2+y
1/2+z,1/2+x,y
-y,-z,-x
-y,1/2-z,1/2-x
1/2-y,-z,1/2-x
1/2-y,1/2-z,-x

loop_
_atom_site_label
_atom_site_fract_x
_atom_site_fract_y
_atom_site_fract_z
_atom_site_occupancy
_atom_site_U_iso_or_equiv
AlT 0.12500 0.12500 0.12500 0.21100 0.00850
FeT3+ 0.12500 0.12500 0.12500 0.18050 0.00850
MgT 0.12500 0.12500 0.12500 0.56390 0.00850
MnT 0.12500 0.12500 0.12500 0.00020 0.00850
SiT 0.12500 0.12500 0.12500 0.00200 0.00850
ZnT 0.12500 0.12500 0.12500 0.00690 0.00850
AlM 0.50000 0.50000 0.50000 0.81380 0.00800
FeM3+ 0.50000 0.50000 0.50000 0.01760 0.00800
MgM 0.50000 0.50000 0.50000 0.10600 0.00800
CrM 0.50000 0.50000 0.50000 0.03920 0.00800
NiM 0.50000 0.50000 0.50000 0.00690 0.00800
TiM 0.50000 0.50000 0.50000 0.00020 0.00800
O 0.26157 0.26157 0.26157 1.00000 0.01240

loop_
_cod_related_entry_id
_cod_related_entry_database
_cod_related_entry_code
1 AMCSD 0008157
